data_7223533
loop_
_publ_author_name
'Ge, Jing-Yuan'
'Xie, Jia-Ze'
'Zhao, Zhuang-Yu'
'Ru, Jing'
'Song, You'
'Zuo, Jing-Lin'

_publ_section_title
;
 Thiacalix[4]arene-supported heterodinuclear NiII-LnIII complexes: slow
 magnetic relaxation behavior in dysprosium analogue
;
_journal_name_full 'RSC Adv.'
_journal_paper_doi 10.1039/C5RA23697E
_journal_year 2015
_chemical_formula_moiety 'C72 H84 Gd N3 Ni O9 S4'
_chemical_formula_sum 'C72 H84 Gd N3 Ni O9 S4'
_chemical_formula_weight 1479.62
_chemical_name_systematic
; 
 ? 
;
_space_group_IT_number 2
_symmetry_cell_setting triclinic
_symmetry_space_group_name_Hall '-P 1'
_symmetry_space_group_name_H-M 'P -1'
_atom_sites_solution_hydrogens geom
_atom_sites_solution_primary direct
_atom_sites_solution_secondary difmap
_audit_creation_method SHELXL-97
_audit_update_record
;
2015-09-14 deposited with the CCDC.
2015-12-16 downloaded from the CCDC.
;
_cell_angle_alpha 72.1160(10)
_cell_angle_beta 79.3280(10)
_cell_angle_gamma 77.7270(10)
_cell_formula_units_Z 2
_cell_length_a 11.7413(8)
_cell_length_b 17.4898(11)
_cell_length_c 18.9005(12)
_cell_measurement_reflns_used 9992
_cell_measurement_temperature 123(2)
_cell_measurement_theta_max 27.36
_cell_measurement_theta_min 2.34
_cell_volume 3579.2(4)
_computing_cell_refinement 'Bruker SMART'
_computing_data_collection 'Bruker SMART'
_computing_data_reduction 'Bruker SAINT'
_computing_molecular_graphics 'Bruker SHELXTL'
_computing_publication_material 'Bruker SHELXTL'
_computing_structure_refinement 'SHELXL-97 (Sheldrick, 1997)'
_computing_structure_solution 'SHELXS-97 (Sheldrick, 1990)'
_diffrn_ambient_temperature 123(2)
_diffrn_measured_fraction_theta_full 0.986
_diffrn_measured_fraction_theta_max 0.986
_diffrn_measurement_device_type 'CCD area detector'
_diffrn_measurement_method 'phi and omega scans'
_diffrn_radiation_monochromator graphite
_diffrn_radiation_source 'fine-focus sealed tube'
_diffrn_radiation_type MoK\a
_diffrn_radiation_wavelength 0.71073
_diffrn_reflns_av_R_equivalents 0.0337
_diffrn_reflns_av_sigmaI/netI 0.0454
_diffrn_reflns_limit_h_max 10
_diffrn_reflns_limit_h_min -14
_diffrn_reflns_limit_k_max 21
_diffrn_reflns_limit_k_min -21
_diffrn_reflns_limit_l_max 22
_diffrn_reflns_limit_l_min -22
_diffrn_reflns_number 27772
_diffrn_reflns_theta_full 25.50
_diffrn_reflns_theta_max 25.50
_diffrn_reflns_theta_min 1.43
_exptl_absorpt_coefficient_mu 1.354
_exptl_absorpt_correction_T_max 0.7549
_exptl_absorpt_correction_T_min 0.6868
_exptl_absorpt_correction_type multi-scan
_exptl_absorpt_process_details sadabs
_exptl_crystal_colour 'greenish yellow'
_exptl_crystal_density_diffrn 1.373
_exptl_crystal_density_method 'not measured'
_exptl_crystal_description block
_exptl_crystal_F_000 1530
_exptl_crystal_size_max 0.30
_exptl_crystal_size_mid 0.25
_exptl_crystal_size_min 0.22
_refine_diff_density_max 1.949
_refine_diff_density_min -2.494
_refine_diff_density_rms 0.169
_refine_ls_extinction_method none
_refine_ls_goodness_of_fit_ref 1.110
_refine_ls_hydrogen_treatment mixed
_refine_ls_matrix_type full
_refine_ls_number_parameters 829
_refine_ls_number_reflns 13136
_refine_ls_number_restraints 0
_refine_ls_restrained_S_all 1.110
_refine_ls_R_factor_all 0.0518
_refine_ls_R_factor_gt 0.0433
_refine_ls_shift/su_max 0.000
_refine_ls_shift/su_mean 0.000
_refine_ls_structure_factor_coef Fsqd
_refine_ls_weighting_details 'calc w=1/[\s^2^(Fo^2^)+(0.0812P)^2^+8.2072P] where P=(Fo^2^+2Fc^2^)/3'
_refine_ls_weighting_scheme calc
_refine_ls_wR_factor_gt 0.1227
_refine_ls_wR_factor_ref 0.1426
_reflns_number_gt 11603
_reflns_number_total 13136
_reflns_threshold_expression >2sigma(I)
_cod_data_source_file c5ra23697e2.cif
_cod_data_source_block 1
_cod_depositor_comments
;
The following automatic conversions were performed:

'_symmetry_cell_setting' value 'Triclinic' changed to 'triclinic'
according to
/usr/data/users/saulius/crontab/automatic-downloads/rss-feeds/RSC/lib/dictionaries/cif_core.dic
dictionary named 'cif_core.dic' version 2.4.2 from 2011-04-26.

Automatic conversion script
Id: cif_fix_values 4268 2015-11-12 08:31:59Z antanas 
;
_cod_original_sg_symbol_H-M P-1
_cod_database_code 7223533

loop_
_symmetry_equiv_pos_as_xyz
'x, y, z'
'-x, -y, -z'

loop_
_atom_site_label
_atom_site_type_symbol
_atom_site_fract_x
_atom_site_fract_y
_atom_site_fract_z
_atom_site_U_iso_or_equiv
_atom_site_adp_type
_atom_site_occupancy
_atom_site_symmetry_multiplicity
_atom_site_calc_flag
_atom_site_refinement_flags
Gd1 Gd 0.127635(18) 0.231468(13) 0.307406(11) 0.01546(9) Uani 1 1 d .
N1 N 0.1091(4) 0.1986(3) 0.5823(2) 0.0250(9) Uani 1 1 d .
N2 N 0.0850(4) 0.3683(3) 0.5239(2) 0.0229(9) Uani 1 1 d .
N3 N -0.0745(4) 0.2938(3) 0.4912(2) 0.0240(9) Uani 1 1 d .
Ni1 Ni 0.10808(5) 0.27519(4) 0.47684(3) 0.01871(14) Uani 1 1 d .
O1 O 0.1465(3) 0.17401(19) 0.43634(17) 0.0185(6) Uani 1 1 d .
O2 O 0.2845(3) 0.2789(2) 0.45246(18) 0.0239(7) Uani 1 1 d .
O3 O 0.0947(3) 0.3363(2) 0.36488(17) 0.0200(7) Uani 1 1 d .
O4 O -0.0305(3) 0.14295(19) 0.36962(16) 0.0176(6) Uani 1 1 d .
O5 O 0.1930(3) 0.1338(2) 0.25422(17) 0.0191(7) Uani 1 1 d .
O6 O 0.2384(3) 0.3076(2) 0.18210(17) 0.0195(7) Uani 1 1 d .
O7 O -0.0173(3) 0.3007(2) 0.24508(17) 0.0195(7) Uani 1 1 d .
O8 O 0.3225(3) 0.2397(2) 0.32640(18) 0.0238(7) Uani 1 1 d .
H8O H 0.3179 0.2752 0.3636 0.036 Uiso 1 1 d R
O9 O 0.7041(8) 0.7542(9) 0.3102(6) 0.170(5) Uani 1 1 d .
S1 S 0.08457(10) -0.01530(7) 0.33439(6) 0.0191(2) Uani 1 1 d .
S2 S 0.38260(10) 0.16903(7) 0.12426(6) 0.0203(2) Uani 1 1 d .
S3 S 0.05023(10) 0.44352(7) 0.11766(6) 0.0211(2) Uani 1 1 d .
S4 S -0.25143(10) 0.25985(7) 0.32574(6) 0.0199(2) Uani 1 1 d .
C1 C -0.1487(5) 0.3061(4) 0.6879(3) 0.0361(13) Uani 1 1 d .
H1A H -0.1870 0.2593 0.7095 0.054 Uiso 1 1 calc R
H1B H -0.2064 0.3538 0.6728 0.054 Uiso 1 1 calc R
H1C H -0.1072 0.3127 0.7243 0.054 Uiso 1 1 calc R
C2 C -0.0621(5) 0.2942(3) 0.6198(3) 0.0288(11) Uani 1 1 d .
C3 C 0.0439(5) 0.2313(3) 0.6441(3) 0.0296(11) Uani 1 1 d .
H3B H 0.0957 0.2560 0.6617 0.035 Uiso 1 1 calc R
H3A H 0.0184 0.1871 0.6855 0.035 Uiso 1 1 calc R
C4 C 0.1634(4) 0.1249(3) 0.5988(3) 0.0272(11) Uani 1 1 d .
H4 H 0.1613 0.0970 0.6494 0.033 Uiso 1 1 calc R
C5 C 0.2273(4) 0.0810(3) 0.5465(3) 0.0266(11) Uani 1 1 d .
C6 C 0.2994(4) 0.0075(3) 0.5759(3) 0.0283(11) Uani 1 1 d .
H6 H 0.3053 -0.0090 0.6270 0.034 Uiso 1 1 calc R
C7 C 0.3617(5) -0.0413(3) 0.5328(3) 0.0299(11) Uani 1 1 d .
H7 H 0.4102 -0.0894 0.5537 0.036 Uiso 1 1 calc R
C8 C 0.3507(5) -0.0172(3) 0.4565(3) 0.0293(11) Uani 1 1 d .
H8 H 0.3931 -0.0489 0.4258 0.035 Uiso 1 1 calc R
C9 C 0.2773(4) 0.0533(3) 0.4266(3) 0.0274(11) Uani 1 1 d .
H9 H 0.2682 0.0666 0.3762 0.033 Uiso 1 1 calc R
C10 C 0.2158(4) 0.1060(3) 0.4684(3) 0.0246(10) Uani 1 1 d .
C11 C -0.0226(5) 0.3780(3) 0.5773(3) 0.0285(11) Uani 1 1 d .
H11A H -0.0852 0.4138 0.5503 0.034 Uiso 1 1 calc R
H11B H -0.0080 0.4030 0.6132 0.034 Uiso 1 1 calc R
C12 C 0.1606(5) 0.4132(3) 0.5172(3) 0.0295(11) Uani 1 1 d .
H12 H 0.1408 0.4518 0.5440 0.035 Uiso 1 1 calc R
C13 C 0.2744(5) 0.4104(3) 0.4722(3) 0.0304(12) Uani 1 1 d .
C14 C 0.3345(5) 0.4748(4) 0.4621(3) 0.0332(12) Uani 1 1 d .
H14 H 0.2978 0.5179 0.4816 0.040 Uiso 1 1 calc R
C15 C 0.4468(5) 0.4761(4) 0.4241(3) 0.0354(13) Uani 1 1 d .
H15 H 0.4845 0.5202 0.4167 0.043 Uiso 1 1 calc R
C16 C 0.5022(5) 0.4102(4) 0.3973(3) 0.0359(13) Uani 1 1 d .
H16 H 0.5781 0.4100 0.3719 0.043 Uiso 1 1 calc R
C17 C 0.4466(5) 0.3451(4) 0.4076(3) 0.0335(12) Uani 1 1 d .
H17 H 0.4866 0.3013 0.3900 0.040 Uiso 1 1 calc R
C18 C 0.3309(5) 0.3431(3) 0.4440(3) 0.0297(11) Uani 1 1 d .
C19 C -0.1259(5) 0.2654(3) 0.5691(3) 0.0284(11) Uani 1 1 d .
H19A H -0.1168 0.2064 0.5843 0.034 Uiso 1 1 calc R
H19B H -0.2091 0.2873 0.5744 0.034 Uiso 1 1 calc R
C20 C -0.1411(5) 0.3510(3) 0.4483(3) 0.0256(10) Uani 1 1 d .
H20 H -0.2217 0.3559 0.4634 0.031 Uiso 1 1 calc R
C21 C -0.1021(4) 0.4080(3) 0.3790(3) 0.0241(10) Uani 1 1 d .
C22 C 0.0160(4) 0.4036(3) 0.3452(3) 0.0234(10) Uani 1 1 d .
C23 C 0.0495(5) 0.4719(3) 0.2897(3) 0.0258(10) Uani 1 1 d .
H23 H 0.1280 0.4713 0.2692 0.031 Uiso 1 1 calc R
C24 C -0.0322(5) 0.5400(3) 0.2650(3) 0.0279(11) Uani 1 1 d .
H24 H -0.0079 0.5846 0.2280 0.034 Uiso 1 1 calc R
C25 C -0.1504(5) 0.5435(3) 0.2942(3) 0.0280(11) Uani 1 1 d .
H25 H -0.2054 0.5890 0.2761 0.034 Uiso 1 1 calc R
C26 C -0.1837(5) 0.4776(3) 0.3508(3) 0.0259(10) Uani 1 1 d .
H26 H -0.2625 0.4792 0.3708 0.031 Uiso 1 1 calc R
C27 C -0.0795(4) 0.1109(3) 0.4468(2) 0.0228(10) Uani 1 1 d .
H27A H -0.1597 0.1367 0.4545 0.034 Uiso 1 1 calc R
H27B H -0.0349 0.1216 0.4795 0.034 Uiso 1 1 calc R
H27C H -0.0762 0.0532 0.4577 0.034 Uiso 1 1 calc R
C28 C -0.0841(4) 0.1236(3) 0.3189(2) 0.0194(9) Uani 1 1 d .
C29 C -0.1842(4) 0.1748(3) 0.2909(3) 0.0205(9) Uani 1 1 d .
C30 C -0.2335(4) 0.1564(3) 0.2381(3) 0.0221(10) Uani 1 1 d .
H30 H -0.3004 0.1904 0.2199 0.027 Uiso 1 1 calc R
C31 C -0.1864(4) 0.0890(3) 0.2114(3) 0.0221(10) Uani 1 1 d .
C32 C -0.2491(4) 0.0677(3) 0.1577(3) 0.0256(10) Uani 1 1 d .
C33 C -0.1693(5) 0.0065(4) 0.1186(3) 0.0338(12) Uani 1 1 d .
H33A H -0.2096 -0.0013 0.0822 0.051 Uiso 1 1 calc R
H33B H -0.1499 -0.0446 0.1552 0.051 Uiso 1 1 calc R
H33C H -0.0985 0.0274 0.0940 0.051 Uiso 1 1 calc R
C34 C -0.3557(5) 0.0291(4) 0.2038(3) 0.0323(12) Uani 1 1 d .
H34A H -0.4088 0.0678 0.2259 0.048 Uiso 1 1 calc R
H34B H -0.3293 -0.0182 0.2427 0.048 Uiso 1 1 calc R
H34C H -0.3952 0.0135 0.1716 0.048 Uiso 1 1 calc R
C35 C -0.2920(5) 0.1438(4) 0.0970(3) 0.0326(12) Uani 1 1 d .
H35A H -0.3483 0.1806 0.1199 0.049 Uiso 1 1 calc R
H35B H -0.3283 0.1287 0.0629 0.049 Uiso 1 1 calc R
H35C H -0.2266 0.1700 0.0702 0.049 Uiso 1 1 calc R
C36 C -0.0857(4) 0.0394(3) 0.2398(3) 0.0215(10) Uani 1 1 d .
H36 H -0.0509 -0.0052 0.2219 0.026 Uiso 1 1 calc R
C37 C -0.0363(4) 0.0551(3) 0.2946(3) 0.0202(9) Uani 1 1 d .
C38 C 0.2359(4) 0.0725(3) 0.2259(3) 0.0206(10) Uani 1 1 d .
C39 C 0.1961(4) -0.0037(3) 0.2556(3) 0.0211(10) Uani 1 1 d .
C40 C 0.2436(4) -0.0684(3) 0.2270(3) 0.0227(10) Uani 1 1 d .
H40 H 0.2158 -0.1174 0.2489 0.027 Uiso 1 1 calc R
C41 C 0.3331(4) -0.0632(3) 0.1658(3) 0.0238(10) Uani 1 1 d .
C42 C 0.3848(5) -0.1376(3) 0.1371(3) 0.0286(11) Uani 1 1 d .
C43 C 0.2874(5) -0.1688(3) 0.1160(3) 0.0346(12) Uani 1 1 d .
H43A H 0.3215 -0.2116 0.0928 0.052 Uiso 1 1 calc R
H43B H 0.2439 -0.1250 0.0816 0.052 Uiso 1 1 calc R
H43C H 0.2355 -0.1894 0.1603 0.052 Uiso 1 1 calc R
C44 C 0.4458(6) -0.2044(4) 0.1971(3) 0.0405(14) Uani 1 1 d .
H44A H 0.5106 -0.1862 0.2078 0.061 Uiso 1 1 calc R
H44B H 0.4744 -0.2520 0.1796 0.061 Uiso 1 1 calc R
H44C H 0.3911 -0.2176 0.2418 0.061 Uiso 1 1 calc R
C45 C 0.4754(5) -0.1170(4) 0.0666(3) 0.0389(14) Uani 1 1 d .
H45A H 0.5368 -0.0958 0.0778 0.058 Uiso 1 1 calc R
H45B H 0.4373 -0.0770 0.0269 0.058 Uiso 1 1 calc R
H45C H 0.5083 -0.1655 0.0513 0.058 Uiso 1 1 calc R
C46 C 0.3712(4) 0.0107(3) 0.1358(3) 0.0234(10) Uani 1 1 d .
H46 H 0.4298 0.0166 0.0949 0.028 Uiso 1 1 calc R
C47 C 0.3252(4) 0.0773(3) 0.1644(3) 0.0204(9) Uani 1 1 d .
C48 C 0.3249(4) 0.3604(3) 0.1662(3) 0.0270(11) Uani 1 1 d .
H48A H 0.3970 0.3364 0.1422 0.041 Uiso 1 1 calc R
H48B H 0.3386 0.3673 0.2122 0.041 Uiso 1 1 calc R
H48C H 0.2965 0.4124 0.1337 0.041 Uiso 1 1 calc R
C49 C 0.2022(4) 0.3006(3) 0.1187(3) 0.0213(10) Uani 1 1 d .
C50 C 0.2555(4) 0.2355(3) 0.0896(3) 0.0219(10) Uani 1 1 d .
C51 C 0.2079(4) 0.2224(3) 0.0336(3) 0.0225(10) Uani 1 1 d .
H51 H 0.2435 0.1788 0.0145 0.027 Uiso 1 1 calc R
C52 C 0.1077(4) 0.2727(3) 0.0047(3) 0.0230(10) Uani 1 1 d .
C53 C 0.0560(4) 0.2519(3) -0.0549(3) 0.0264(11) Uani 1 1 d .
C54 C 0.0347(5) 0.1629(3) -0.0245(3) 0.0348(12) Uani 1 1 d .
H54A H -0.0035 0.1503 -0.0593 0.052 Uiso 1 1 calc R
H54B H -0.0142 0.1559 0.0230 0.052 Uiso 1 1 calc R
H54C H 0.1086 0.1271 -0.0182 0.052 Uiso 1 1 calc R
C55 C 0.1431(5) 0.2611(4) -0.1264(3) 0.0354(13) Uani 1 1 d .
H55A H 0.1131 0.2449 -0.1626 0.053 Uiso 1 1 calc R
H55B H 0.2170 0.2271 -0.1152 0.053 Uiso 1 1 calc R
H55C H 0.1541 0.3169 -0.1464 0.053 Uiso 1 1 calc R
C56 C -0.0608(5) 0.3072(4) -0.0721(3) 0.0329(12) Uani 1 1 d .
H56A H -0.0491 0.3630 -0.0898 0.049 Uiso 1 1 calc R
H56B H -0.1163 0.2999 -0.0273 0.049 Uiso 1 1 calc R
H56C H -0.0903 0.2935 -0.1099 0.049 Uiso 1 1 calc R
C57 C 0.0623(4) 0.3405(3) 0.0300(3) 0.0231(10) Uani 1 1 d .
H57 H -0.0006 0.3772 0.0090 0.028 Uiso 1 1 calc R
C58 C 0.1091(4) 0.3552(3) 0.0869(3) 0.0219(10) Uani 1 1 d .
C59 C -0.1070(4) 0.3532(3) 0.2176(3) 0.0227(10) Uani 1 1 d .
C60 C -0.0925(4) 0.4235(3) 0.1569(3) 0.0236(10) Uani 1 1 d .
C61 C -0.1890(5) 0.4807(3) 0.1305(3) 0.0280(11) Uani 1 1 d .
H61 H -0.1758 0.5265 0.0911 0.034 Uiso 1 1 calc R
C62 C -0.3038(5) 0.4714(3) 0.1613(3) 0.0283(11) Uani 1 1 d .
C63 C -0.4090(5) 0.5348(4) 0.1326(3) 0.0371(13) Uani 1 1 d .
C64 C -0.4638(7) 0.5028(5) 0.0827(5) 0.0593(19) Uani 1 1 d .
H64A H -0.5372 0.5371 0.0711 0.089 Uiso 1 1 calc R
H64B H -0.4770 0.4482 0.1084 0.089 Uiso 1 1 calc R
H64C H -0.4116 0.5029 0.0371 0.089 Uiso 1 1 calc R
C65 C -0.3780(6) 0.6142(4) 0.0877(4) 0.0569(19) Uani 1 1 d .
H65A H -0.3296 0.6086 0.0422 0.085 Uiso 1 1 calc R
H65B H -0.3357 0.6336 0.1158 0.085 Uiso 1 1 calc R
H65C H -0.4484 0.6525 0.0759 0.085 Uiso 1 1 calc R
C66 C -0.5013(7) 0.5502(5) 0.1972(5) 0.070(2) Uani 1 1 d .
H66A H -0.4676 0.5708 0.2287 0.104 Uiso 1 1 calc R
H66B H -0.5278 0.5001 0.2260 0.104 Uiso 1 1 calc R
H66C H -0.5667 0.5893 0.1775 0.104 Uiso 1 1 calc R
C67 C -0.3187(5) 0.4006(3) 0.2187(3) 0.0277(11) Uani 1 1 d .
H67 H -0.3945 0.3914 0.2394 0.033 Uiso 1 1 calc R
C68 C -0.2241(4) 0.3434(3) 0.2462(3) 0.0230(10) Uani 1 1 d .
C69 C 0.4367(4) 0.1983(4) 0.3055(3) 0.0309(12) Uani 1 1 d .
H69A H 0.4558 0.1493 0.3446 0.046 Uiso 1 1 calc R
H69B H 0.4937 0.2330 0.2979 0.046 Uiso 1 1 calc R
H69C H 0.4372 0.1847 0.2599 0.046 Uiso 1 1 calc R
C70 C 0.5525(12) 0.6798(7) 0.3740(7) 0.105(4) Uani 1 1 d .
H70A H 0.5441 0.6692 0.3285 0.158 Uiso 1 1 calc R
H70C H 0.4761 0.6919 0.4008 0.158 Uiso 1 1 calc R
H70B H 0.5969 0.6327 0.4046 0.158 Uiso 1 1 calc R
C71 C 0.6117(13) 0.7469(7) 0.3567(7) 0.102(4) Uani 1 1 d .
C72 C 0.5622(12) 0.8176(7) 0.3865(7) 0.111(4) Uani 1 1 d .
H72A H 0.6249 0.8382 0.3969 0.167 Uiso 1 1 calc R
H72B H 0.5100 0.8010 0.4317 0.167 Uiso 1 1 calc R
H72C H 0.5197 0.8594 0.3500 0.167 Uiso 1 1 calc R

loop_
_atom_site_aniso_label
_atom_site_aniso_U_11
_atom_site_aniso_U_22
_atom_site_aniso_U_33
_atom_site_aniso_U_23
_atom_site_aniso_U_13
_atom_site_aniso_U_12
Gd1 0.01705(13) 0.01798(14) 0.01290(13) -0.00647(9) -0.00251(8) -0.00252(9)
N1 0.034(2) 0.027(2) 0.0153(19) -0.0071(18) -0.0017(17) -0.0080(18)
N2 0.030(2) 0.025(2) 0.0156(18) -0.0082(17) -0.0006(16) -0.0066(18)
N3 0.030(2) 0.023(2) 0.022(2) -0.0103(18) 0.0036(17) -0.0110(18)
Ni1 0.0241(3) 0.0202(3) 0.0135(3) -0.0067(2) -0.0016(2) -0.0050(2)
O1 0.0247(16) 0.0176(16) 0.0140(15) -0.0048(13) -0.0060(13) -0.0013(13)
O2 0.0252(17) 0.0278(19) 0.0236(17) -0.0147(15) -0.0045(14) -0.0026(14)
O3 0.0251(16) 0.0199(17) 0.0158(15) -0.0067(13) -0.0025(13) -0.0030(13)
O4 0.0182(15) 0.0221(17) 0.0135(14) -0.0054(13) -0.0021(12) -0.0048(13)
O5 0.0232(16) 0.0196(17) 0.0154(15) -0.0086(13) 0.0003(13) -0.0024(13)
O6 0.0233(16) 0.0222(17) 0.0160(15) -0.0065(14) -0.0038(13) -0.0073(13)
O7 0.0178(15) 0.0215(17) 0.0188(15) -0.0054(14) -0.0057(13) 0.0000(13)
O8 0.0197(16) 0.033(2) 0.0231(16) -0.0145(15) -0.0028(13) -0.0041(14)
O9 0.078(6) 0.290(16) 0.152(9) -0.104(10) -0.004(6) 0.002(8)
S1 0.0178(5) 0.0202(6) 0.0166(5) -0.0032(5) -0.0020(4) -0.0004(4)
S2 0.0179(5) 0.0228(6) 0.0199(5) -0.0068(5) -0.0008(4) -0.0032(4)
S3 0.0225(6) 0.0189(6) 0.0219(6) -0.0063(5) -0.0002(4) -0.0048(5)
S4 0.0207(5) 0.0181(6) 0.0190(5) -0.0058(5) 0.0003(4) -0.0008(4)
C1 0.044(3) 0.034(3) 0.028(3) -0.010(2) 0.009(2) -0.009(3)
C2 0.034(3) 0.030(3) 0.024(2) -0.011(2) 0.001(2) -0.007(2)
C3 0.035(3) 0.031(3) 0.024(2) -0.010(2) 0.000(2) -0.007(2)
C4 0.031(3) 0.029(3) 0.023(2) -0.006(2) -0.006(2) -0.007(2)
C5 0.029(3) 0.027(3) 0.025(2) -0.005(2) -0.007(2) -0.007(2)
C6 0.029(3) 0.029(3) 0.025(2) -0.002(2) -0.009(2) -0.005(2)
C7 0.030(3) 0.030(3) 0.027(3) -0.003(2) -0.008(2) -0.003(2)
C8 0.030(3) 0.029(3) 0.027(3) -0.004(2) -0.008(2) -0.003(2)
C9 0.029(3) 0.029(3) 0.025(2) -0.005(2) -0.008(2) -0.004(2)
C10 0.027(2) 0.027(3) 0.022(2) -0.006(2) -0.008(2) -0.007(2)
C11 0.033(3) 0.030(3) 0.025(2) -0.014(2) 0.002(2) -0.007(2)
C12 0.033(3) 0.033(3) 0.028(3) -0.017(2) 0.000(2) -0.009(2)
C13 0.032(3) 0.036(3) 0.030(3) -0.018(2) -0.001(2) -0.010(2)
C14 0.035(3) 0.038(3) 0.034(3) -0.019(3) 0.000(2) -0.010(2)
C15 0.035(3) 0.040(3) 0.037(3) -0.017(3) 0.000(2) -0.012(3)
C16 0.034(3) 0.042(3) 0.037(3) -0.019(3) 0.001(2) -0.012(3)
C17 0.033(3) 0.039(3) 0.035(3) -0.019(3) 0.000(2) -0.010(2)
C18 0.031(3) 0.036(3) 0.030(3) -0.019(2) -0.002(2) -0.010(2)
C19 0.032(3) 0.029(3) 0.025(3) -0.009(2) 0.001(2) -0.007(2)
C20 0.030(3) 0.026(3) 0.024(2) -0.012(2) -0.003(2) -0.005(2)
C21 0.029(3) 0.024(3) 0.023(2) -0.011(2) -0.005(2) -0.004(2)
C22 0.030(3) 0.024(3) 0.021(2) -0.012(2) -0.006(2) -0.003(2)
C23 0.031(3) 0.026(3) 0.022(2) -0.010(2) -0.004(2) -0.002(2)
C24 0.034(3) 0.026(3) 0.024(2) -0.008(2) -0.005(2) -0.001(2)
C25 0.033(3) 0.026(3) 0.025(2) -0.010(2) -0.005(2) 0.001(2)
C26 0.030(3) 0.026(3) 0.024(2) -0.011(2) -0.005(2) -0.001(2)
C27 0.025(2) 0.027(3) 0.016(2) -0.006(2) -0.0009(19) -0.006(2)
C28 0.020(2) 0.023(2) 0.018(2) -0.008(2) -0.0033(18) -0.0043(19)
C29 0.021(2) 0.023(2) 0.019(2) -0.007(2) -0.0028(18) -0.0038(19)
C30 0.022(2) 0.025(3) 0.020(2) -0.007(2) -0.0041(18) -0.0034(19)
C31 0.022(2) 0.026(3) 0.019(2) -0.008(2) -0.0040(18) -0.004(2)
C32 0.026(2) 0.030(3) 0.022(2) -0.009(2) -0.006(2) -0.004(2)
C33 0.036(3) 0.040(3) 0.029(3) -0.017(3) -0.008(2) 0.000(2)
C34 0.031(3) 0.038(3) 0.031(3) -0.010(2) -0.009(2) -0.008(2)
C35 0.034(3) 0.039(3) 0.024(3) -0.008(2) -0.009(2) -0.003(2)
C36 0.022(2) 0.025(3) 0.019(2) -0.008(2) -0.0029(18) -0.0038(19)
C37 0.020(2) 0.023(2) 0.018(2) -0.007(2) -0.0025(18) -0.0031(19)
C38 0.022(2) 0.023(2) 0.018(2) -0.008(2) -0.0041(18) -0.0021(19)
C39 0.021(2) 0.024(2) 0.019(2) -0.007(2) -0.0034(18) -0.0021(19)
C40 0.024(2) 0.024(3) 0.021(2) -0.009(2) -0.0034(19) -0.002(2)
C41 0.026(2) 0.025(3) 0.022(2) -0.010(2) -0.0030(19) -0.001(2)
C42 0.032(3) 0.027(3) 0.025(2) -0.012(2) 0.001(2) 0.000(2)
C43 0.045(3) 0.032(3) 0.030(3) -0.016(2) 0.000(2) -0.006(3)
C44 0.045(3) 0.033(3) 0.036(3) -0.010(3) 0.000(3) 0.008(3)
C45 0.043(3) 0.034(3) 0.037(3) -0.016(3) 0.009(3) -0.004(3)
C46 0.025(2) 0.025(3) 0.021(2) -0.009(2) -0.0030(19) -0.001(2)
C47 0.022(2) 0.023(2) 0.018(2) -0.009(2) -0.0040(18) -0.0031(19)
C48 0.028(3) 0.029(3) 0.027(3) -0.009(2) -0.004(2) -0.009(2)
C49 0.024(2) 0.023(2) 0.019(2) -0.007(2) -0.0032(19) -0.0051(19)
C50 0.023(2) 0.023(3) 0.020(2) -0.007(2) -0.0020(19) -0.0041(19)
C51 0.025(2) 0.024(3) 0.020(2) -0.008(2) -0.0027(19) -0.004(2)
C52 0.026(2) 0.025(3) 0.020(2) -0.008(2) -0.0038(19) -0.005(2)
C53 0.030(3) 0.029(3) 0.022(2) -0.009(2) -0.006(2) -0.004(2)
C54 0.038(3) 0.033(3) 0.037(3) -0.012(3) -0.010(2) -0.008(2)
C55 0.039(3) 0.041(3) 0.025(3) -0.010(3) -0.006(2) -0.002(3)
C56 0.036(3) 0.037(3) 0.030(3) -0.011(3) -0.012(2) -0.004(2)
C57 0.026(2) 0.025(3) 0.020(2) -0.008(2) -0.0040(19) -0.005(2)
C58 0.024(2) 0.023(2) 0.020(2) -0.007(2) -0.0030(19) -0.0044(19)
C59 0.026(2) 0.023(3) 0.022(2) -0.010(2) -0.0057(19) -0.004(2)
C60 0.027(2) 0.024(3) 0.022(2) -0.009(2) -0.005(2) -0.003(2)
C61 0.029(3) 0.026(3) 0.029(3) -0.007(2) -0.007(2) -0.003(2)
C62 0.028(3) 0.026(3) 0.031(3) -0.007(2) -0.008(2) -0.003(2)
C63 0.032(3) 0.030(3) 0.041(3) 0.000(3) -0.007(2) 0.001(2)
C64 0.057(4) 0.048(4) 0.066(5) -0.003(4) -0.022(4) -0.003(3)
C65 0.044(4) 0.042(4) 0.064(4) 0.008(3) -0.006(3) 0.003(3)
C66 0.055(4) 0.055(5) 0.065(5) 0.011(4) 0.003(4) 0.013(4)
C67 0.028(3) 0.025(3) 0.030(3) -0.007(2) -0.007(2) -0.003(2)
C68 0.025(2) 0.023(3) 0.023(2) -0.008(2) -0.0049(19) -0.003(2)
C69 0.024(2) 0.043(3) 0.030(3) -0.019(3) -0.005(2) -0.001(2)
C70 0.138(10) 0.081(7) 0.110(9) -0.036(7) -0.057(8) 0.005(7)
C71 0.127(10) 0.082(8) 0.108(9) -0.041(7) -0.053(8) 0.010(7)
C72 0.138(11) 0.082(8) 0.122(10) -0.040(7) -0.046(9) 0.008(7)

loop_
_atom_type_symbol
_atom_type_description
_atom_type_scat_dispersion_real
_atom_type_scat_dispersion_imag
_atom_type_scat_source
C C 0.0033 0.0016 'International Tables Vol C Tables 4.2.6.8 and 6.1.1.4'
H H 0.0000 0.0000 'International Tables Vol C Tables 4.2.6.8 and 6.1.1.4'
Gd Gd -0.1653 3.9035 'International Tables Vol C Tables 4.2.6.8 and 6.1.1.4'
N N 0.0061 0.0033 'International Tables Vol C Tables 4.2.6.8 and 6.1.1.4'
Ni Ni 0.3393 1.1124 'International Tables Vol C Tables 4.2.6.8 and 6.1.1.4'
O O 0.0106 0.0060 'International Tables Vol C Tables 4.2.6.8 and 6.1.1.4'
S S 0.1246 0.1234 'International Tables Vol C Tables 4.2.6.8 and 6.1.1.4'

loop_
_geom_angle_atom_site_label_1
_geom_angle_atom_site_label_2
_geom_angle_atom_site_label_3
_geom_angle
O5 Gd1 O7 101.98(12)
O5 Gd1 O3 169.22(11)
O7 Gd1 O3 86.40(11)
O5 Gd1 O1 106.61(11)
O7 Gd1 O1 134.18(11)
O3 Gd1 O1 71.06(11)
O5 Gd1 O8 92.88(11)
O7 Gd1 O8 141.69(12)
O3 Gd1 O8 76.36(11)
O1 Gd1 O8 71.69(11)
O5 Gd1 O4 81.38(11)
O7 Gd1 O4 79.50(11)
O3 Gd1 O4 107.08(10)
O1 Gd1 O4 70.45(10)
O8 Gd1 O4 138.11(11)
O5 Gd1 O6 78.73(11)
O7 Gd1 O6 78.34(11)
O3 Gd1 O6 96.57(10)
O1 Gd1 O6 141.71(10)
O8 Gd1 O6 70.17(10)
O4 Gd1 O6 146.27(9)
O5 Gd1 Ni1 141.55(8)
O7 Gd1 Ni1 112.03(8)
O3 Gd1 Ni1 35.53(8)
O1 Gd1 Ni1 35.57(7)
O8 Gd1 Ni1 71.50(7)
O4 Gd1 Ni1 87.52(6)
O6 Gd1 Ni1 124.42(7)
C4 N1 C3 118.1(4)
C4 N1 Ni1 124.9(3)
C3 N1 Ni1 117.0(3)
C12 N2 C11 117.4(4)
C12 N2 Ni1 125.3(3)
C11 N2 Ni1 116.9(3)
C20 N3 C19 115.5(4)
C20 N3 Ni1 125.4(3)
C19 N3 Ni1 113.5(3)
N1 Ni1 N2 87.23(16)
N1 Ni1 O2 98.00(16)
N2 Ni1 O2 90.01(15)
N1 Ni1 O1 88.42(14)
N2 Ni1 O1 173.57(15)
O2 Ni1 O1 85.91(13)
N1 Ni1 O3 169.11(15)
N2 Ni1 O3 102.31(15)
O2 Ni1 O3 87.35(13)
O1 Ni1 O3 82.48(12)
N1 Ni1 N3 90.14(17)
N2 Ni1 N3 83.86(16)
O2 Ni1 N3 169.58(16)
O1 Ni1 N3 100.88(14)
O3 Ni1 N3 85.74(15)
N1 Ni1 Gd1 129.57(12)
N2 Ni1 Gd1 143.14(12)
O2 Ni1 Gd1 87.06(9)
O1 Ni1 Gd1 41.66(8)
O3 Ni1 Gd1 40.86(9)
N3 Ni1 Gd1 92.78(11)
C10 O1 Ni1 122.3(3)
C10 O1 Gd1 128.0(3)
Ni1 O1 Gd1 102.77(13)
C18 O2 Ni1 124.4(3)
C22 O3 Ni1 121.1(3)
C22 O3 Gd1 122.6(3)
Ni1 O3 Gd1 103.61(13)
C28 O4 C27 112.9(3)
C28 O4 Gd1 113.7(2)
C27 O4 Gd1 133.3(3)
C38 O5 Gd1 176.4(3)
C49 O6 C48 114.3(4)
C49 O6 Gd1 113.9(3)
C48 O6 Gd1 131.6(3)
C59 O7 Gd1 166.9(3)
C69 O8 Gd1 132.4(3)
C69 O8 H8O 116.1
Gd1 O8 H8O 110.9
C37 S1 C39 101.0(2)
C47 S2 C50 100.1(2)
C60 S3 C58 100.4(2)
C68 S4 C29 101.9(2)
C2 C1 H1A 109.5
C2 C1 H1B 109.5
H1A C1 H1B 109.5
C2 C1 H1C 109.5
H1A C1 H1C 109.5
H1B C1 H1C 109.5
C3 C2 C1 110.4(4)
C3 C2 C11 109.6(4)
C1 C2 C11 107.3(4)
C3 C2 C19 109.9(4)
C1 C2 C19 108.6(4)
C11 C2 C19 111.0(4)
N1 C3 C2 111.7(4)
N1 C3 H3B 109.3
C2 C3 H3B 109.3
N1 C3 H3A 109.3
C2 C3 H3A 109.3
H3B C3 H3A 107.9
N1 C4 C5 126.4(5)
N1 C4 H4 116.8
C5 C4 H4 116.8
C6 C5 C10 119.1(5)
C6 C5 C4 116.9(5)
C10 C5 C4 123.9(5)
C7 C6 C5 122.7(5)
C7 C6 H6 118.6
C5 C6 H6 118.6
C6 C7 C8 118.4(5)
C6 C7 H7 120.8
C8 C7 H7 120.8
C9 C8 C7 120.1(5)
C9 C8 H8 120.0
C7 C8 H8 120.0
C8 C9 C10 123.0(5)
C8 C9 H9 118.5
C10 C9 H9 118.5
O1 C10 C9 120.4(4)
O1 C10 C5 122.9(4)
C9 C10 C5 116.6(5)
N2 C11 C2 111.3(4)
N2 C11 H11A 109.4
C2 C11 H11A 109.4
N2 C11 H11B 109.4
C2 C11 H11B 109.4
H11A C11 H11B 108.0
N2 C12 C13 126.6(5)
N2 C12 H12 116.7
C13 C12 H12 116.7
C14 C13 C18 119.5(5)
C14 C13 C12 116.8(5)
C18 C13 C12 123.5(5)
C15 C14 C13 121.9(5)
C15 C14 H14 119.0
C13 C14 H14 119.0
C14 C15 C16 118.5(5)
C14 C15 H15 120.7
C16 C15 H15 120.7
C17 C16 C15 121.0(5)
C17 C16 H16 119.5
C15 C16 H16 119.5
C16 C17 C18 121.8(5)
C16 C17 H17 119.1
C18 C17 H17 119.1
O2 C18 C17 118.3(5)
O2 C18 C13 124.4(5)
C17 C18 C13 117.2(5)
N3 C19 C2 109.0(4)
N3 C19 H19A 109.9
C2 C19 H19A 109.9
N3 C19 H19B 109.9
C2 C19 H19B 109.9
H19A C19 H19B 108.3
N3 C20 C21 126.2(5)
N3 C20 H20 116.9
C21 C20 H20 116.9
C26 C21 C22 118.8(5)
C26 C21 C20 117.0(5)
C22 C21 C20 123.5(5)
O3 C22 C23 120.0(4)
O3 C22 C21 121.4(5)
C23 C22 C21 118.5(5)
C24 C23 C22 120.8(5)
C24 C23 H23 119.6
C22 C23 H23 119.6
C23 C24 C25 121.4(5)
C23 C24 H24 119.3
C25 C24 H24 119.3
C26 C25 C24 118.2(5)
C26 C25 H25 120.9
C24 C25 H25 120.9
C25 C26 C21 121.9(5)
C25 C26 H26 119.0
C21 C26 H26 119.0
O4 C27 H27A 109.5
O4 C27 H27B 109.5
H27A C27 H27B 109.5
O4 C27 H27C 109.5
H27A C27 H27C 109.5
H27B C27 H27C 109.5
C37 C28 O4 120.1(4)
C37 C28 C29 120.0(4)
O4 C28 C29 119.8(4)
C30 C29 C28 119.1(4)
C30 C29 S4 120.4(4)
C28 C29 S4 120.4(3)
C29 C30 C31 122.3(4)
C29 C30 H30 118.8
C31 C30 H30 118.8
C30 C31 C36 117.3(4)
C30 C31 C32 120.4(4)
C36 C31 C32 122.1(4)
C35 C32 C31 111.0(4)
C35 C32 C33 108.0(4)
C31 C32 C33 112.3(4)
C35 C32 C34 109.1(4)
C31 C32 C34 107.8(4)
C33 C32 C34 108.6(4)
C32 C33 H33A 109.5
C32 C33 H33B 109.5
H33A C33 H33B 109.5
C32 C33 H33C 109.5
H33A C33 H33C 109.5
H33B C33 H33C 109.5
C32 C34 H34A 109.5
C32 C34 H34B 109.5
H34A C34 H34B 109.5
C32 C34 H34C 109.5
H34A C34 H34C 109.5
H34B C34 H34C 109.5
C32 C35 H35A 109.5
C32 C35 H35B 109.5
H35A C35 H35B 109.5
C32 C35 H35C 109.5
H35A C35 H35C 109.5
H35B C35 H35C 109.5
C37 C36 C31 121.5(4)
C37 C36 H36 119.2
C31 C36 H36 119.2
C28 C37 C36 119.6(4)
C28 C37 S1 121.0(3)
C36 C37 S1 119.4(4)
O5 C38 C47 122.4(4)
O5 C38 C39 122.1(4)
C47 C38 C39 115.5(4)
C40 C39 C38 121.9(4)
C40 C39 S1 119.7(4)
C38 C39 S1 118.3(3)
C39 C40 C41 122.3(5)
C39 C40 H40 118.9
C41 C40 H40 118.9
C46 C41 C40 116.4(4)
C46 C41 C42 123.4(4)
C40 C41 C42 120.2(5)
C44 C42 C41 110.0(4)
C44 C42 C43 109.5(5)
C41 C42 C43 110.0(4)
C44 C42 C45 108.2(5)
C41 C42 C45 111.7(4)
C43 C42 C45 107.5(4)
C42 C43 H43A 109.5
C42 C43 H43B 109.5
H43A C43 H43B 109.5
C42 C43 H43C 109.5
H43A C43 H43C 109.5
H43B C43 H43C 109.5
C42 C44 H44A 109.5
C42 C44 H44B 109.5
H44A C44 H44B 109.5
C42 C44 H44C 109.5
H44A C44 H44C 109.5
H44B C44 H44C 109.5
C42 C45 H45A 109.5
C42 C45 H45B 109.5
H45A C45 H45B 109.5
C42 C45 H45C 109.5
H45A C45 H45C 109.5
H45B C45 H45C 109.5
C41 C46 C47 122.4(4)
C41 C46 H46 118.8
C47 C46 H46 118.8
C46 C47 C38 121.5(5)
C46 C47 S2 119.4(4)
C38 C47 S2 119.0(4)
O6 C48 H48A 109.5
O6 C48 H48B 109.5
H48A C48 H48B 109.5
O6 C48 H48C 109.5
H48A C48 H48C 109.5
H48B C48 H48C 109.5
C58 C49 O6 120.3(4)
C58 C49 C50 119.8(4)
O6 C49 C50 119.8(4)
C51 C50 C49 119.3(4)
C51 C50 S2 119.9(4)
C49 C50 S2 120.8(4)
C50 C51 C52 122.0(4)
C50 C51 H51 119.0
C52 C51 H51 119.0
C57 C52 C51 117.5(4)
C57 C52 C53 123.3(4)
C51 C52 C53 119.2(4)
C55 C53 C56 109.7(4)
C55 C53 C52 109.4(4)
C56 C53 C52 111.3(4)
C55 C53 C54 109.5(4)
C56 C53 C54 108.6(4)
C52 C53 C54 108.4(4)
C53 C54 H54A 109.5
C53 C54 H54B 109.5
H54A C54 H54B 109.5
C53 C54 H54C 109.5
H54A C54 H54C 109.5
H54B C54 H54C 109.5
C53 C55 H55A 109.5
C53 C55 H55B 109.5
H55A C55 H55B 109.5
C53 C55 H55C 109.5
H55A C55 H55C 109.5
H55B C55 H55C 109.5
C53 C56 H56A 109.5
C53 C56 H56B 109.5
H56A C56 H56B 109.5
C53 C56 H56C 109.5
H56A C56 H56C 109.5
H56B C56 H56C 109.5
C52 C57 C58 121.3(5)
C52 C57 H57 119.3
C58 C57 H57 119.3
C49 C58 C57 119.6(4)
C49 C58 S3 120.0(3)
C57 C58 S3 120.4(4)
O7 C59 C68 122.4(4)
O7 C59 C60 122.2(4)
C68 C59 C60 115.4(4)
C61 C60 C59 121.5(5)
C61 C60 S3 118.7(4)
C59 C60 S3 119.6(4)
C62 C61 C60 122.1(5)
C62 C61 H61 118.9
C60 C61 H61 118.9
C61 C62 C67 116.5(5)
C61 C62 C63 121.8(5)
C67 C62 C63 121.6(5)
C65 C63 C64 107.3(6)
C65 C63 C66 106.9(6)
C64 C63 C66 109.0(6)
C65 C63 C62 113.8(5)
C64 C63 C62 108.3(5)
C66 C63 C62 111.3(5)
C63 C64 H64A 109.5
C63 C64 H64B 109.5
H64A C64 H64B 109.5
C63 C64 H64C 109.5
H64A C64 H64C 109.5
H64B C64 H64C 109.5
C63 C65 H65A 109.5
C63 C65 H65B 109.5
H65A C65 H65B 109.5
C63 C65 H65C 109.5
H65A C65 H65C 109.5
H65B C65 H65C 109.5
C63 C66 H66A 109.5
C63 C66 H66B 109.5
H66A C66 H66B 109.5
C63 C66 H66C 109.5
H66A C66 H66C 109.5
H66B C66 H66C 109.5
C68 C67 C62 122.2(5)
C68 C67 H67 118.9
C62 C67 H67 118.9
C67 C68 C59 122.1(5)
C67 C68 S4 118.9(4)
C59 C68 S4 118.8(4)
O8 C69 H69A 109.5
O8 C69 H69B 109.5
H69A C69 H69B 109.5
O8 C69 H69C 109.5
H69A C69 H69C 109.5
H69B C69 H69C 109.5
C71 C70 H70A 109.5
C71 C70 H70C 109.5
H70A C70 H70C 109.5
C71 C70 H70B 109.5
H70A C70 H70B 109.5
H70C C70 H70B 109.5
O9 C71 C70 123.0(12)
O9 C71 C72 115.4(14)
C70 C71 C72 121.3(13)
C71 C72 H72A 109.5
C71 C72 H72B 109.5
H72A C72 H72B 109.5
C71 C72 H72C 109.5
H72A C72 H72C 109.5
H72B C72 H72C 109.5

loop_
_geom_bond_atom_site_label_1
_geom_bond_atom_site_label_2
_geom_bond_distance
Gd1 O5 2.174(3)
Gd1 O7 2.177(3)
Gd1 O3 2.337(3)
Gd1 O1 2.366(3)
Gd1 O8 2.420(3)
Gd1 O4 2.554(3)
Gd1 O6 2.595(3)
Gd1 Ni1 3.4712(6)
N1 C4 1.281(7)
N1 C3 1.474(6)
N1 Ni1 2.032(4)
N2 C12 1.271(7)
N2 C11 1.478(6)
N2 Ni1 2.032(4)
N3 C20 1.294(7)
N3 C19 1.457(6)
N3 Ni1 2.078(4)
Ni1 O2 2.047(3)
Ni1 O1 2.070(3)
Ni1 O3 2.075(3)
O1 C10 1.331(6)
O2 C18 1.305(6)
O3 C22 1.331(6)
O4 C28 1.393(5)
O4 C27 1.449(5)
O5 C38 1.310(6)
O6 C49 1.390(5)
O6 C48 1.445(6)
O7 C59 1.311(6)
O8 C69 1.430(6)
O8 H8O 1.0593
O9 C71 1.265(16)
S1 C37 1.783(5)
S1 C39 1.784(5)
S2 C47 1.769(5)
S2 C50 1.779(5)
S3 C60 1.764(5)
S3 C58 1.775(5)
S4 C68 1.780(5)
S4 C29 1.783(5)
C1 C2 1.524(7)
C1 H1A 0.9600
C1 H1B 0.9600
C1 H1C 0.9600
C2 C3 1.512(8)
C2 C11 1.561(7)
C2 C19 1.567(7)
C3 H3B 0.9700
C3 H3A 0.9700
C4 C5 1.440(7)
C4 H4 0.9300
C5 C6 1.397(7)
C5 C10 1.428(7)
C6 C7 1.367(7)
C6 H6 0.9300
C7 C8 1.395(7)
C7 H7 0.9300
C8 C9 1.372(7)
C8 H8 0.9300
C9 C10 1.396(7)
C9 H9 0.9300
C11 H11A 0.9700
C11 H11B 0.9700
C12 C13 1.445(7)
C12 H12 0.9300
C13 C14 1.400(8)
C13 C18 1.425(7)
C14 C15 1.380(8)
C14 H14 0.9300
C15 C16 1.389(8)
C15 H15 0.9300
C16 C17 1.376(8)
C16 H16 0.9300
C17 C18 1.407(8)
C17 H17 0.9300
C19 H19A 0.9700
C19 H19B 0.9700
C20 C21 1.444(7)
C20 H20 0.9300
C21 C26 1.407(7)
C21 C22 1.412(7)
C22 C23 1.401(7)
C23 C24 1.376(7)
C23 H23 0.9300
C24 C25 1.391(7)
C24 H24 0.9300
C25 C26 1.381(8)
C25 H25 0.9300
C26 H26 0.9300
C27 H27A 0.9600
C27 H27B 0.9600
C27 H27C 0.9600
C28 C37 1.386(7)
C28 C29 1.398(7)
C29 C30 1.387(6)
C30 C31 1.392(7)
C30 H30 0.9300
C31 C36 1.397(7)
C31 C32 1.529(6)
C32 C35 1.527(7)
C32 C33 1.540(7)
C32 C34 1.541(7)
C33 H33A 0.9600
C33 H33B 0.9600
C33 H33C 0.9600
C34 H34A 0.9600
C34 H34B 0.9600
C34 H34C 0.9600
C35 H35A 0.9600
C35 H35B 0.9600
C35 H35C 0.9600
C36 C37 1.396(6)
C36 H36 0.9300
C38 C47 1.407(6)
C38 C39 1.420(7)
C39 C40 1.370(7)
C40 C41 1.405(7)
C40 H40 0.9300
C41 C46 1.377(7)
C41 C42 1.527(7)
C42 C44 1.515(8)
C42 C43 1.528(8)
C42 C45 1.542(7)
C43 H43A 0.9600
C43 H43B 0.9600
C43 H43C 0.9600
C44 H44A 0.9600
C44 H44B 0.9600
C44 H44C 0.9600
C45 H45A 0.9600
C45 H45B 0.9600
C45 H45C 0.9600
C46 C47 1.397(7)
C46 H46 0.9300
C48 H48A 0.9600
C48 H48B 0.9600
C48 H48C 0.9600
C49 C58 1.384(7)
C49 C50 1.395(7)
C50 C51 1.381(6)
C51 C52 1.400(7)
C51 H51 0.9300
C52 C57 1.380(7)
C52 C53 1.540(6)
C53 C55 1.523(7)
C53 C56 1.525(7)
C53 C54 1.543(7)
C54 H54A 0.9600
C54 H54B 0.9600
C54 H54C 0.9600
C55 H55A 0.9600
C55 H55B 0.9600
C55 H55C 0.9600
C56 H56A 0.9600
C56 H56B 0.9600
C56 H56C 0.9600
C57 C58 1.405(6)
C57 H57 0.9300
C59 C68 1.407(7)
C59 C60 1.416(7)
C60 C61 1.398(7)
C61 C62 1.389(7)
C61 H61 0.9300
C62 C67 1.392(8)
C62 C63 1.531(7)
C63 C65 1.470(9)
C63 C64 1.522(9)
C63 C66 1.525(9)
C64 H64A 0.9600
C64 H64B 0.9600
C64 H64C 0.9600
C65 H65A 0.9600
C65 H65B 0.9600
C65 H65C 0.9600
C66 H66A 0.9600
C66 H66B 0.9600
C66 H66C 0.9600
C67 C68 1.388(7)
C67 H67 0.9300
C69 H69A 0.9600
C69 H69B 0.9600
C69 H69C 0.9600
C70 C71 1.412(16)
C70 H70A 0.9600
C70 H70C 0.9600
C70 H70B 0.9600
C71 C72 1.478(15)
C72 H72A 0.9600
C72 H72B 0.9600
C72 H72C 0.9600

loop_
_geom_hbond_atom_site_label_D
_geom_hbond_atom_site_label_H
_geom_hbond_atom_site_label_A
_geom_hbond_distance_DH
_geom_hbond_distance_HA
_geom_hbond_distance_DA
_geom_hbond_angle_DHA
O8 H8O O2 1.06 1.67 2.613(4) 145.4

loop_
_geom_torsion_atom_site_label_1
_geom_torsion_atom_site_label_2
_geom_torsion_atom_site_label_3
_geom_torsion_atom_site_label_4
_geom_torsion
C4 N1 Ni1 N2 -151.7(4)
C3 N1 Ni1 N2 27.1(4)
C4 N1 Ni1 O2 -62.1(4)
C3 N1 Ni1 O2 116.7(3)
C4 N1 Ni1 O1 23.6(4)
C3 N1 Ni1 O1 -157.6(4)
C4 N1 Ni1 O3 56.8(10)
C3 N1 Ni1 O3 -124.3(8)
C4 N1 Ni1 N3 124.4(4)
C3 N1 Ni1 N3 -56.7(4)
C4 N1 Ni1 Gd1 30.7(5)
C3 N1 Ni1 Gd1 -150.5(3)
C12 N2 Ni1 N1 111.1(5)
C11 N2 Ni1 N1 -61.2(4)
C12 N2 Ni1 O2 13.1(4)
C11 N2 Ni1 O2 -159.2(4)
C12 N2 Ni1 O1 63.6(15)
C11 N2 Ni1 O1 -108.7(13)
C12 N2 Ni1 O3 -74.2(5)
C11 N2 Ni1 O3 113.5(3)
C12 N2 Ni1 N3 -158.5(5)
C11 N2 Ni1 N3 29.2(4)
C12 N2 Ni1 Gd1 -72.0(5)
C11 N2 Ni1 Gd1 115.7(3)
C20 N3 Ni1 N1 166.2(4)
C19 N3 Ni1 N1 14.0(3)
C20 N3 Ni1 N2 79.0(4)
C19 N3 Ni1 N2 -73.2(3)
C20 N3 Ni1 O2 24.7(10)
C19 N3 Ni1 O2 -127.5(7)
C20 N3 Ni1 O1 -105.4(4)
C19 N3 Ni1 O1 102.5(3)
C20 N3 Ni1 O3 -23.9(4)
C19 N3 Ni1 O3 -176.1(3)
C20 N3 Ni1 Gd1 -64.2(4)
C19 N3 Ni1 Gd1 143.7(3)
O5 Gd1 Ni1 N1 -24.6(2)
O7 Gd1 Ni1 N1 125.81(18)
O3 Gd1 Ni1 N1 172.7(2)
O1 Gd1 Ni1 N1 -10.8(2)
O8 Gd1 Ni1 N1 -94.97(18)
O4 Gd1 Ni1 N1 48.18(17)
O6 Gd1 Ni1 N1 -143.45(18)
O5 Gd1 Ni1 N2 159.4(2)
O7 Gd1 Ni1 N2 -50.1(2)
O3 Gd1 Ni1 N2 -3.3(2)
O1 Gd1 Ni1 N2 173.2(2)
O8 Gd1 Ni1 N2 89.1(2)
O4 Gd1 Ni1 N2 -127.8(2)
O6 Gd1 Ni1 N2 40.6(2)
O5 Gd1 Ni1 O2 73.34(17)
O7 Gd1 Ni1 O2 -136.24(14)
O3 Gd1 Ni1 O2 -89.35(17)
O1 Gd1 Ni1 O2 87.15(17)
O8 Gd1 Ni1 O2 2.98(13)
O4 Gd1 Ni1 O2 146.13(12)
O6 Gd1 Ni1 O2 -45.50(13)
O5 Gd1 Ni1 O1 -13.82(19)
O7 Gd1 Ni1 O1 136.61(16)
O3 Gd1 Ni1 O1 -176.51(19)
O8 Gd1 Ni1 O1 -84.17(16)
O4 Gd1 Ni1 O1 58.98(15)
O6 Gd1 Ni1 O1 -132.65(16)
O5 Gd1 Ni1 O3 162.69(19)
O7 Gd1 Ni1 O3 -46.88(17)
O1 Gd1 Ni1 O3 176.51(19)
O8 Gd1 Ni1 O3 92.33(16)
O4 Gd1 Ni1 O3 -124.51(15)
O6 Gd1 Ni1 O3 43.86(16)
O5 Gd1 Ni1 N3 -117.10(18)
O7 Gd1 Ni1 N3 33.33(15)
O3 Gd1 Ni1 N3 80.21(18)
O1 Gd1 Ni1 N3 -103.28(18)
O8 Gd1 Ni1 N3 172.55(15)
O4 Gd1 Ni1 N3 -44.30(14)
O6 Gd1 Ni1 N3 124.07(14)
N1 Ni1 O1 C10 -35.5(4)
N2 Ni1 O1 C10 11.9(15)
O2 Ni1 O1 C10 62.7(3)
O3 Ni1 O1 C10 150.5(4)
N3 Ni1 O1 C10 -125.3(4)
Gd1 Ni1 O1 C10 152.8(4)
N1 Ni1 O1 Gd1 171.69(16)
N2 Ni1 O1 Gd1 -140.9(13)
O2 Ni1 O1 Gd1 -90.17(14)
O3 Ni1 O1 Gd1 -2.30(12)
N3 Ni1 O1 Gd1 81.85(16)
O5 Gd1 O1 C10 20.4(4)
O7 Gd1 O1 C10 146.7(3)
O3 Gd1 O1 C10 -148.5(4)
O8 Gd1 O1 C10 -67.1(4)
O4 Gd1 O1 C10 94.6(4)
O6 Gd1 O1 C10 -72.4(4)
Ni1 Gd1 O1 C10 -150.7(4)
O5 Gd1 O1 Ni1 171.09(12)
O7 Gd1 O1 Ni1 -62.6(2)
O3 Gd1 O1 Ni1 2.15(11)
O8 Gd1 O1 Ni1 83.57(14)
O4 Gd1 O1 Ni1 -114.69(14)
O6 Gd1 O1 Ni1 78.29(19)
N1 Ni1 O2 C18 -111.9(4)
N2 Ni1 O2 C18 -24.7(4)
O1 Ni1 O2 C18 160.3(4)
O3 Ni1 O2 C18 77.6(4)
N3 Ni1 O2 C18 29.1(10)
Gd1 Ni1 O2 C18 118.5(4)
N1 Ni1 O3 C22 111.3(8)
N2 Ni1 O3 C22 -39.5(4)
O2 Ni1 O3 C22 -128.9(3)
O1 Ni1 O3 C22 144.9(3)
N3 Ni1 O3 C22 43.3(3)
Gd1 Ni1 O3 C22 142.6(4)
N1 Ni1 O3 Gd1 -31.2(9)
N2 Ni1 O3 Gd1 178.00(14)
O2 Ni1 O3 Gd1 88.56(14)
O1 Ni1 O3 Gd1 2.34(12)
N3 Ni1 O3 Gd1 -99.24(15)
O5 Gd1 O3 C22 136.8(6)
O7 Gd1 O3 C22 -4.5(3)
O1 Gd1 O3 C22 -144.0(4)
O8 Gd1 O3 C22 141.0(4)
O4 Gd1 O3 C22 -82.4(3)
O6 Gd1 O3 C22 73.3(3)
Ni1 Gd1 O3 C22 -141.8(4)
O5 Gd1 O3 Ni1 -81.4(6)
O7 Gd1 O3 Ni1 137.31(14)
O1 Gd1 O3 Ni1 -2.15(11)
O8 Gd1 O3 Ni1 -77.17(14)
O4 Gd1 O3 Ni1 59.45(14)
O6 Gd1 O3 Ni1 -144.88(13)
O5 Gd1 O4 C28 -53.3(3)
O7 Gd1 O4 C28 50.6(3)
O3 Gd1 O4 C28 133.5(3)
O1 Gd1 O4 C28 -164.5(3)
O8 Gd1 O4 C28 -138.0(3)
O6 Gd1 O4 C28 1.0(4)
Ni1 Gd1 O4 C28 163.6(3)
O5 Gd1 O4 C27 129.3(4)
O7 Gd1 O4 C27 -126.7(4)
O3 Gd1 O4 C27 -43.8(4)
O1 Gd1 O4 C27 18.2(4)
O8 Gd1 O4 C27 44.6(4)
O6 Gd1 O4 C27 -176.3(3)
Ni1 Gd1 O4 C27 -13.8(4)
O7 Gd1 O5 C38 -163(5)
O3 Gd1 O5 C38 56(5)
O1 Gd1 O5 C38 -20(5)
O8 Gd1 O5 C38 52(5)
O4 Gd1 O5 C38 -86(5)
O6 Gd1 O5 C38 121(5)
Ni1 Gd1 O5 C38 -11(5)
O5 Gd1 O6 C49 54.9(3)
O7 Gd1 O6 C49 -50.0(3)
O3 Gd1 O6 C49 -134.9(3)
O1 Gd1 O6 C49 157.5(3)
O8 Gd1 O6 C49 152.2(3)
O4 Gd1 O6 C49 -0.1(4)
Ni1 Gd1 O6 C49 -158.8(3)
O5 Gd1 O6 C48 -130.0(4)
O7 Gd1 O6 C48 125.1(4)
O3 Gd1 O6 C48 40.2(4)
O1 Gd1 O6 C48 -27.4(4)
O8 Gd1 O6 C48 -32.7(4)
O4 Gd1 O6 C48 175.0(3)
Ni1 Gd1 O6 C48 16.3(4)
O5 Gd1 O7 C59 -179.2(14)
O3 Gd1 O7 C59 -6.0(14)
O1 Gd1 O7 C59 53.0(14)
O8 Gd1 O7 C59 -68.6(14)
O4 Gd1 O7 C59 102.1(14)
O6 Gd1 O7 C59 -103.5(14)
Ni1 Gd1 O7 C59 19.1(14)
O5 Gd1 O8 C69 3.3(4)
O7 Gd1 O8 C69 -110.2(4)
O3 Gd1 O8 C69 -175.9(4)
O1 Gd1 O8 C69 109.9(4)
O4 Gd1 O8 C69 83.6(4)
O6 Gd1 O8 C69 -73.6(4)
Ni1 Gd1 O8 C69 147.4(4)
C4 N1 C3 C2 -149.2(5)
Ni1 N1 C3 C2 31.9(5)
C1 C2 C3 N1 161.2(4)
C11 C2 C3 N1 -80.8(5)
C19 C2 C3 N1 41.4(6)
C3 N1 C4 C5 177.1(5)
Ni1 N1 C4 C5 -4.1(7)
N1 C4 C5 C6 167.4(5)
N1 C4 C5 C10 -16.1(8)
C10 C5 C6 C7 1.2(8)
C4 C5 C6 C7 177.8(5)
C5 C6 C7 C8 -1.3(8)
C6 C7 C8 C9 -1.0(8)
C7 C8 C9 C10 3.4(8)
Ni1 O1 C10 C9 -154.2(4)
Gd1 O1 C10 C9 -8.6(6)
Ni1 O1 C10 C5 28.8(6)
Gd1 O1 C10 C5 174.4(3)
C8 C9 C10 O1 179.4(5)
C8 C9 C10 C5 -3.4(8)
C6 C5 C10 O1 178.2(5)
C4 C5 C10 O1 1.8(8)
C6 C5 C10 C9 1.1(7)
C4 C5 C10 C9 -175.3(5)
C12 N2 C11 C2 -142.0(5)
Ni1 N2 C11 C2 30.9(5)
C3 C2 C11 N2 43.7(5)
C1 C2 C11 N2 163.6(4)
C19 C2 C11 N2 -77.9(5)
C11 N2 C12 C13 175.9(5)
Ni1 N2 C12 C13 3.6(8)
N2 C12 C13 C14 168.7(6)
N2 C12 C13 C18 -17.0(9)
C18 C13 C14 C15 1.3(9)
C12 C13 C14 C15 175.9(5)
C13 C14 C15 C16 -1.9(9)
C14 C15 C16 C17 0.5(9)
C15 C16 C17 C18 1.5(9)
Ni1 O2 C18 C17 -162.6(4)
Ni1 O2 C18 C13 20.4(7)
C16 C17 C18 O2 -179.2(5)
C16 C17 C18 C13 -2.0(8)
C14 C13 C18 O2 177.6(5)
C12 C13 C18 O2 3.4(9)
C14 C13 C18 C17 0.6(8)
C12 C13 C18 C17 -173.6(5)
C20 N3 C19 C2 -109.7(5)
Ni1 N3 C19 C2 45.4(5)
C3 C2 C19 N3 -88.8(5)
C1 C2 C19 N3 150.3(5)
C11 C2 C19 N3 32.6(6)
C19 N3 C20 C21 157.5(5)
Ni1 N3 C20 C21 5.8(7)
N3 C20 C21 C26 -164.2(5)
N3 C20 C21 C22 6.2(8)
Ni1 O3 C22 C23 133.7(4)
Gd1 O3 C22 C23 -90.8(5)
Ni1 O3 C22 C21 -46.4(5)
Gd1 O3 C22 C21 89.0(5)
C26 C21 C22 O3 -173.7(4)
C20 C21 C22 O3 16.1(7)
C26 C21 C22 C23 6.1(7)
C20 C21 C22 C23 -164.1(4)
O3 C22 C23 C24 175.6(4)
C21 C22 C23 C24 -4.3(7)
C22 C23 C24 C25 0.1(7)
C23 C24 C25 C26 2.1(7)
C24 C25 C26 C21 0.0(7)
C22 C21 C26 C25 -4.1(7)
C20 C21 C26 C25 166.8(4)
C27 O4 C28 C37 -93.9(5)
Gd1 O4 C28 C37 88.2(4)
C27 O4 C28 C29 88.0(5)
Gd1 O4 C28 C29 -89.9(4)
C37 C28 C29 C30 -0.8(7)
O4 C28 C29 C30 177.3(4)
C37 C28 C29 S4 176.4(4)
O4 C28 C29 S4 -5.5(6)
C68 S4 C29 C30 -70.2(4)
C68 S4 C29 C28 112.6(4)
C28 C29 C30 C31 -0.4(7)
S4 C29 C30 C31 -177.7(4)
C29 C30 C31 C36 -0.1(7)
C29 C30 C31 C32 175.3(5)
C30 C31 C32 C35 43.9(6)
C36 C31 C32 C35 -140.9(5)
C30 C31 C32 C33 164.8(5)
C36 C31 C32 C33 -19.9(7)
C30 C31 C32 C34 -75.6(6)
C36 C31 C32 C34 99.6(5)
C30 C31 C36 C37 2.0(7)
C32 C31 C36 C37 -173.4(5)
O4 C28 C37 C36 -175.5(4)
C29 C28 C37 C36 2.6(7)
O4 C28 C37 S1 6.7(6)
C29 C28 C37 S1 -175.3(4)
C31 C36 C37 C28 -3.2(7)
C31 C36 C37 S1 174.6(4)
C39 S1 C37 C28 -115.0(4)
C39 S1 C37 C36 67.2(4)
Gd1 O5 C38 C47 -108(5)
Gd1 O5 C38 C39 72(5)
O5 C38 C39 C40 -178.1(4)
C47 C38 C39 C40 1.3(7)
O5 C38 C39 S1 -0.3(6)
C47 C38 C39 S1 179.1(3)
C37 S1 C39 C40 -116.8(4)
C37 S1 C39 C38 65.4(4)
C38 C39 C40 C41 -1.2(7)
S1 C39 C40 C41 -179.0(4)
C39 C40 C41 C46 0.2(7)
C39 C40 C41 C42 178.8(4)
C46 C41 C42 C44 114.7(6)
C40 C41 C42 C44 -63.7(6)
C46 C41 C42 C43 -124.6(5)
C40 C41 C42 C43 56.9(6)
C46 C41 C42 C45 -5.4(7)
C40 C41 C42 C45 176.2(5)
C40 C41 C46 C47 0.6(7)
C42 C41 C46 C47 -177.9(5)
C41 C46 C47 C38 -0.5(7)
C41 C46 C47 S2 178.0(4)
O5 C38 C47 C46 178.9(4)
C39 C38 C47 C46 -0.5(7)
O5 C38 C47 S2 0.5(6)
C39 C38 C47 S2 -179.0(3)
C50 S2 C47 C46 116.9(4)
C50 S2 C47 C38 -64.6(4)
C48 O6 C49 C58 -88.2(5)
Gd1 O6 C49 C58 87.7(5)
C48 O6 C49 C50 95.4(5)
Gd1 O6 C49 C50 -88.6(4)
C58 C49 C50 C51 -5.7(7)
O6 C49 C50 C51 170.6(4)
C58 C49 C50 S2 174.9(4)
O6 C49 C50 S2 -8.7(6)
C47 S2 C50 C51 -64.5(4)
C47 S2 C50 C49 114.9(4)
C49 C50 C51 C52 0.3(7)
S2 C50 C51 C52 179.6(4)
C50 C51 C52 C57 5.0(7)
C50 C51 C52 C53 -177.1(5)
C57 C52 C53 C55 112.1(6)
C51 C52 C53 C55 -65.8(6)
C57 C52 C53 C56 -9.2(7)
C51 C52 C53 C56 172.9(5)
C57 C52 C53 C54 -128.6(5)
C51 C52 C53 C54 53.5(6)
C51 C52 C57 C58 -4.9(7)
C53 C52 C57 C58 177.2(5)
O6 C49 C58 C57 -170.5(4)
C50 C49 C58 C57 5.8(7)
O6 C49 C58 S3 9.8(6)
C50 C49 C58 S3 -173.9(4)
C52 C57 C58 C49 -0.4(7)
C52 C57 C58 S3 179.3(4)
C60 S3 C58 C49 -115.3(4)
C60 S3 C58 C57 65.0(4)
Gd1 O7 C59 C68 -90.0(14)
Gd1 O7 C59 C60 90.2(14)
O7 C59 C60 C61 -177.0(4)
C68 C59 C60 C61 3.2(7)
O7 C59 C60 S3 -1.5(6)
C68 C59 C60 S3 178.6(3)
C58 S3 C60 C61 -123.8(4)
C58 S3 C60 C59 60.6(4)
C59 C60 C61 C62 -1.0(8)
S3 C60 C61 C62 -176.5(4)
C60 C61 C62 C67 -1.8(7)
C60 C61 C62 C63 179.4(5)
C61 C62 C63 C65 -17.2(8)
C67 C62 C63 C65 164.1(6)
C61 C62 C63 C64 102.0(6)
C67 C62 C63 C64 -76.7(7)
C61 C62 C63 C66 -138.1(6)
C67 C62 C63 C66 43.2(8)
C61 C62 C67 C68 2.4(7)
C63 C62 C67 C68 -178.9(5)
C62 C67 C68 C59 -0.1(8)
C62 C67 C68 S4 173.9(4)
O7 C59 C68 C67 177.5(4)
C60 C59 C68 C67 -2.6(7)
O7 C59 C68 S4 3.5(6)
C60 C59 C68 S4 -176.6(3)
C29 S4 C68 C67 123.4(4)
C29 S4 C68 C59 -62.5(4)
